data_7001953
loop_
_publ_author_name
'Huang, Roy T. W.'
'Wang, W. C.'
'Yang, R. Y.'
'Lu, J. T.'
'Lin, Ivan J. B.'

_publ_section_title
;
 Liquid crystals of gold(I) N-heterocyclic carbene complexes
;
_journal_issue 35
_journal_name_full 'Dalton Transactions'
_journal_page_first 7121
_journal_paper_doi 10.1039/b907171g
_journal_year 2009
_chemical_formula_sum 'C60 H116 Au N5 O3'
_chemical_formula_weight 1152.54
_chemical_name_common ((Au(C18)2-imy)(C18-im))(MO3)
_chemical_name_systematic
;
?
;
_space_group_IT_number 2
_symmetry_cell_setting triclinic
_symmetry_space_group_name_Hall '-P 1'
_symmetry_space_group_name_H-M 'P -1'
_atom_sites_solution_hydrogens geom
_atom_sites_solution_primary direct
_atom_sites_solution_secondary difmap
_audit_creation_method SHELXL-97
_cell_angle_alpha 99.310(4)
_cell_angle_beta 90.394(5)
_cell_angle_gamma 98.390(4)
_cell_formula_units_Z 2
_cell_length_a 10.1515(15)
_cell_length_b 10.3189(15)
_cell_length_c 31.290(5)
_cell_measurement_reflns_used 5631
_cell_measurement_temperature 273(2)
_cell_measurement_theta_max 23.44
_cell_measurement_theta_min 2.23
_cell_volume 3198.3(8)
_computing_cell_refinement 'Bruker SMART'
_computing_data_collection 'Bruker SMART'
_computing_data_reduction 'Bruker SAINT'
_computing_molecular_graphics 'Bruker SHELXTL'
_computing_publication_material 'Bruker SHELXTL'
_computing_structure_refinement 'SHELXL-97 (Sheldrick, 1997)'
_computing_structure_solution 'SHELXS-97 (Sheldrick, 1990)'
_diffrn_ambient_temperature 273(2)
_diffrn_measured_fraction_theta_full 0.999
_diffrn_measured_fraction_theta_max 0.999
_diffrn_measurement_device_type 'CCD area detector'
_diffrn_measurement_method 'phi and omega scans'
_diffrn_radiation_monochromator graphite
_diffrn_radiation_source 'fine-focus sealed tube'
_diffrn_radiation_type MoK\a
_diffrn_radiation_wavelength 0.71073
_diffrn_reflns_av_R_equivalents 0.0715
_diffrn_reflns_av_sigmaI/netI 0.0785
_diffrn_reflns_limit_h_max 12
_diffrn_reflns_limit_h_min -12
_diffrn_reflns_limit_k_max 12
_diffrn_reflns_limit_k_min -12
_diffrn_reflns_limit_l_max 37
_diffrn_reflns_limit_l_min -37
_diffrn_reflns_number 38752
_diffrn_reflns_theta_full 25.50
_diffrn_reflns_theta_max 25.50
_diffrn_reflns_theta_min 1.98
_exptl_absorpt_coefficient_mu 2.342
_exptl_absorpt_correction_T_max 0.98259
_exptl_absorpt_correction_T_min 0.96202
_exptl_absorpt_correction_type empirical
_exptl_absorpt_process_details SADABS
_exptl_crystal_colour colorless
_exptl_crystal_density_diffrn 1.197
_exptl_crystal_density_meas ?
_exptl_crystal_density_method .
_exptl_crystal_description char
_exptl_crystal_F_000 1228
_exptl_crystal_size_max 0.2
_exptl_crystal_size_mid 0.18
_exptl_crystal_size_min 0.18
_refine_diff_density_max 3.916
_refine_diff_density_min -2.918
_refine_diff_density_rms 0.172
_refine_ls_extinction_method none
_refine_ls_goodness_of_fit_ref 1.096
_refine_ls_hydrogen_treatment constr
_refine_ls_matrix_type full
_refine_ls_number_parameters 625
_refine_ls_number_reflns 11924
_refine_ls_number_restraints 0
_refine_ls_restrained_S_all 1.096
_refine_ls_R_factor_all 0.0832
_refine_ls_R_factor_gt 0.0674
_refine_ls_shift/su_max 0.025
_refine_ls_shift/su_mean 0.001
_refine_ls_structure_factor_coef Fsqd
_refine_ls_weighting_details 'calc w=1/[\s^2^(Fo^2^)+(0.0952P)^2^+5.2912P] where P=(Fo^2^+2Fc^2^)/3'
_refine_ls_weighting_scheme calc
_refine_ls_wR_factor_gt 0.1669
_refine_ls_wR_factor_ref 0.1782
_reflns_number_gt 9647
_reflns_number_total 11924
_reflns_threshold_expression >2sigma(I)
_cod_data_source_file b907171g.txt
_cod_data_source_block .[(Au(C18)2-imy)(C18-im)][MO3]
_cod_depositor_comments
;
The following automatic conversions were performed:
'_symmetry_cell_setting' value 'Triclinic' changed to 'triclinic'
according to '/home/saulius/struct/CIF-dictionaries/cif_core.dic'
dictionary named 'cif_core.dic' version 2.4.1 from 2010-06-29.

Automatic conversion script
Id: cif_fix_enum 1527 2010-12-29 10:47:43Z saulius 
;
_cod_original_sg_symbol_H-M P-1
_cod_database_code 7001953

loop_
_symmetry_equiv_pos_as_xyz
'x, y, z'
'-x, -y, -z'

loop_
_atom_site_label
_atom_site_type_symbol
_atom_site_fract_x
_atom_site_fract_y
_atom_site_fract_z
_atom_site_U_iso_or_equiv
_atom_site_adp_type
_atom_site_occupancy
_atom_site_symmetry_multiplicity
_atom_site_calc_flag
_atom_site_refinement_flags
_atom_site_disorder_assembly
_atom_site_disorder_group
Au1 Au 0.55313(2) 0.60299(3) 0.051390(10) 0.04543(13) Uani 1 1 d . . .
N3 N 0.3864(6) 0.4731(6) 0.0591(2) 0.0449(14) Uani 1 1 d . . .
N2 N 0.7144(5) 0.8585(6) 0.0381(2) 0.0429(14) Uani 1 1 d . . .
N4 N 0.2522(6) 0.2995(6) 0.0707(2) 0.0525(16) Uani 1 1 d . . .
N1 N 0.8405(6) 0.7155(6) 0.0469(2) 0.0426(13) Uani 1 1 d . . .
C2 C 0.7123(6) 0.7336(6) 0.0452(2) 0.0380(15) Uani 1 1 d . . .
C6 C 0.1751(7) 0.3868(8) 0.0591(3) 0.055(2) Uani 1 1 d . . .
H6 H 0.0826 0.3742 0.0565 0.066 Uiso 1 1 calc R . .
C1 C 0.9233(7) 0.8304(7) 0.0408(3) 0.0489(18) Uani 1 1 d . . .
H1 H 1.0159 0.8431 0.0407 0.059 Uiso 1 1 calc R . .
C3 C 0.8440(7) 0.9188(7) 0.0352(3) 0.0484(18) Uani 1 1 d . . .
H3 H 0.8709 1.0051 0.0303 0.058 Uiso 1 1 calc R . .
C5 C 0.3793(7) 0.3564(8) 0.0702(3) 0.0535(19) Uani 1 1 d . . .
H5 H 0.4525 0.3177 0.0768 0.064 Uiso 1 1 calc R . .
C4 C 0.2579(7) 0.4937(8) 0.0522(3) 0.0496(18) Uani 1 1 d . . .
H4 H 0.2327 0.5697 0.0442 0.060 Uiso 1 1 calc R . .
N5 N 0.7586(6) 0.2402(6) 0.0131(3) 0.0538(17) Uani 1 1 d . . .
O2 O 0.6597(6) 0.2895(7) 0.0256(3) 0.082(2) Uani 1 1 d . . .
O1 O 0.8595(6) 0.2564(7) 0.0376(3) 0.086(2) Uani 1 1 d . . .
O3 O 0.7580(7) 0.1735(10) -0.0232(3) 0.097(2) Uani 1 1 d . . .
C7 C 0.5992(7) 0.9292(7) 0.0375(3) 0.053(2) Uani 1 1 d . . .
H7A H 0.5181 0.8654 0.0328 0.063 Uiso 1 1 calc R . .
H7B H 0.6061 0.9794 0.0138 0.063 Uiso 1 1 calc R . .
C8 C 0.5923(9) 1.0218(8) 0.0795(3) 0.065(2) Uani 1 1 d . . .
H8A H 0.5188 1.0710 0.0771 0.078 Uiso 1 1 calc R . .
H8B H 0.6736 1.0854 0.0835 0.078 Uiso 1 1 calc R . .
C11 C 0.4250(9) 0.8082(10) 0.1611(3) 0.070(3) Uani 1 1 d . . .
H11A H 0.4860 0.7434 0.1576 0.084 Uiso 1 1 calc R . .
H11B H 0.4519 0.8708 0.1873 0.084 Uiso 1 1 calc R . .
C10 C 0.4362(9) 0.8812(9) 0.1232(3) 0.066(2) Uani 1 1 d . . .
H10A H 0.4131 0.8181 0.0967 0.079 Uiso 1 1 calc R . .
H10B H 0.3728 0.9436 0.1260 0.079 Uiso 1 1 calc R . .
C9 C 0.5741(8) 0.9554(8) 0.1196(3) 0.064(2) Uani 1 1 d . . .
H9A H 0.5941 1.0228 0.1452 0.077 Uiso 1 1 calc R . .
H9B H 0.6380 0.8939 0.1194 0.077 Uiso 1 1 calc R . .
C13 C 0.2705(11) 0.6664(11) 0.2040(4) 0.082(3) Uani 1 1 d . . .
H13A H 0.3025 0.7283 0.2299 0.099 Uiso 1 1 calc R . .
H13B H 0.3263 0.5969 0.2002 0.099 Uiso 1 1 calc R . .
C12 C 0.2846(10) 0.7372(11) 0.1662(3) 0.075(3) Uani 1 1 d . . .
H12A H 0.2236 0.8020 0.1690 0.090 Uiso 1 1 calc R . .
H12B H 0.2586 0.6737 0.1401 0.090 Uiso 1 1 calc R . .
C14 C 0.1291(12) 0.6052(12) 0.2104(4) 0.086(3) Uani 1 1 d . . .
H14A H 0.0737 0.6750 0.2133 0.103 Uiso 1 1 calc R . .
H14B H 0.0984 0.5429 0.1844 0.103 Uiso 1 1 calc R . .
C15 C 0.1077(13) 0.5343(12) 0.2485(4) 0.091(3) Uani 1 1 d . . .
H15A H 0.1422 0.5950 0.2744 0.109 Uiso 1 1 calc R . .
H15B H 0.1589 0.4611 0.2448 0.109 Uiso 1 1 calc R . .
C16 C -0.0352(13) 0.4807(12) 0.2552(4) 0.092(3) Uani 1 1 d . . .
H16A H -0.0698 0.4198 0.2293 0.110 Uiso 1 1 calc R . .
H16B H -0.0865 0.5537 0.2589 0.110 Uiso 1 1 calc R . .
C17 C -0.0553(13) 0.4096(13) 0.2936(4) 0.098(4) Uani 1 1 d . . .
H17A H -0.0190 0.4698 0.3194 0.117 Uiso 1 1 calc R . .
H17B H -0.0057 0.3352 0.2897 0.117 Uiso 1 1 calc R . .
C18 C -0.2029(13) 0.3577(13) 0.3008(4) 0.096(4) Uani 1 1 d . . .
H18A H -0.2524 0.4321 0.3056 0.115 Uiso 1 1 calc R . .
H18B H -0.2401 0.2989 0.2748 0.115 Uiso 1 1 calc R . .
C19 C 0.8894(8) 0.5969(8) 0.0562(3) 0.056(2) Uani 1 1 d . . .
H19A H 0.9623 0.5784 0.0374 0.067 Uiso 1 1 calc R . .
H19B H 0.8187 0.5217 0.0502 0.067 Uiso 1 1 calc R . .
C22 C 0.7571(10) 0.4689(9) 0.1375(3) 0.068(2) Uani 1 1 d . . .
H22A H 0.8222 0.4152 0.1447 0.082 Uiso 1 1 calc R . .
H22B H 0.7184 0.4294 0.1091 0.082 Uiso 1 1 calc R . .
C20 C 0.9369(8) 0.6134(9) 0.1031(3) 0.065(2) Uani 1 1 d . . .
H20A H 0.9907 0.5446 0.1059 0.078 Uiso 1 1 calc R . .
H20B H 0.9939 0.6983 0.1104 0.078 Uiso 1 1 calc R . .
C21 C 0.8267(9) 0.6067(9) 0.1355(3) 0.061(2) Uani 1 1 d . . .
H21A H 0.8641 0.6462 0.1640 0.074 Uiso 1 1 calc R . .
H21B H 0.7611 0.6599 0.1282 0.074 Uiso 1 1 calc R . .
C23 C 0.6481(10) 0.4666(9) 0.1706(3) 0.073(3) Uani 1 1 d . . .
H23A H 0.6842 0.5182 0.1979 0.088 Uiso 1 1 calc R . .
H23B H 0.5771 0.5096 0.1610 0.088 Uiso 1 1 calc R . .
C24 C 0.5897(11) 0.3299(10) 0.1781(3) 0.074(3) Uani 1 1 d . . .
H24A H 0.6613 0.2856 0.1866 0.089 Uiso 1 1 calc R . .
H24B H 0.5505 0.2796 0.1510 0.089 Uiso 1 1 calc R . .
C25 C 0.4850(11) 0.3267(11) 0.2123(4) 0.081(3) Uani 1 1 d . . .
H25A H 0.5226 0.3825 0.2387 0.098 Uiso 1 1 calc R . .
H25B H 0.4110 0.3661 0.2028 0.098 Uiso 1 1 calc R . .
C28 C 0.2757(11) 0.0594(11) 0.2682(4) 0.084(3) Uani 1 1 d . . .
H28A H 0.2373 0.0018 0.2422 0.101 Uiso 1 1 calc R . .
H28B H 0.3500 0.0211 0.2780 0.101 Uiso 1 1 calc R . .
C27 C 0.3282(12) 0.1938(11) 0.2569(4) 0.085(3) Uani 1 1 d . . .
H27A H 0.2537 0.2319 0.2472 0.102 Uiso 1 1 calc R . .
H27B H 0.3662 0.2513 0.2830 0.102 Uiso 1 1 calc R . .
C26 C 0.4318(11) 0.1944(10) 0.2226(4) 0.080(3) Uani 1 1 d . . .
H26A H 0.5055 0.1546 0.2320 0.096 Uiso 1 1 calc R . .
H26B H 0.3931 0.1386 0.1962 0.096 Uiso 1 1 calc R . .
C32 C -0.0378(14) -0.1980(14) 0.3608(5) 0.105(4) Uani 1 1 d . . .
H32A H 0.0340 -0.2395 0.3706 0.126 Uiso 1 1 calc R . .
H32B H -0.0796 -0.2552 0.3351 0.126 Uiso 1 1 calc R . .
C33 C -0.1398(15) -0.1859(15) 0.3959(5) 0.111(4) Uani 1 1 d . . .
H33A H -0.2103 -0.1422 0.3863 0.133 Uiso 1 1 calc R . .
H33B H -0.0973 -0.1300 0.4217 0.133 Uiso 1 1 calc R . .
C30 C 0.1186(12) -0.0722(11) 0.3143(4) 0.088(3) Uani 1 1 d . . .
H30A H 0.0774 -0.1295 0.2886 0.106 Uiso 1 1 calc R . .
H30B H 0.1922 -0.1122 0.3237 0.106 Uiso 1 1 calc R . .
C34 C -0.2016(15) -0.3194(15) 0.4078(5) 0.113(4) Uani 1 1 d . . .
H34A H -0.2439 -0.3749 0.3819 0.136 Uiso 1 1 calc R . .
H34B H -0.1306 -0.3630 0.4171 0.136 Uiso 1 1 calc R . .
C29 C 0.1726(11) 0.0607(12) 0.3026(4) 0.087(3) Uani 1 1 d . . .
H29A H 0.0987 0.0995 0.2928 0.105 Uiso 1 1 calc R . .
H29B H 0.2113 0.1183 0.3286 0.105 Uiso 1 1 calc R . .
C31 C 0.0195(13) -0.0655(14) 0.3490(4) 0.101(4) Uani 1 1 d . . .
H31A H -0.0530 -0.0238 0.3397 0.121 Uiso 1 1 calc R . .
H31B H 0.0614 -0.0090 0.3747 0.121 Uiso 1 1 calc R . .
C35 C 0.2013(10) 0.1743(9) 0.0858(4) 0.077(3) Uani 1 1 d . . .
H35A H 0.2755 0.1316 0.0931 0.093 Uiso 1 1 calc R . .
H35B H 0.1484 0.1149 0.0628 0.093 Uiso 1 1 calc R . .
C37 C 0.0675(10) 0.0769(10) 0.1433(4) 0.077(3) Uani 1 1 d . . .
H37A H 0.1436 0.0439 0.1542 0.092 Uiso 1 1 calc R . .
H37B H 0.0256 0.0103 0.1198 0.092 Uiso 1 1 calc R . .
C36 C 0.1147(13) 0.1998(10) 0.1261(4) 0.086(3) Uani 1 1 d . . .
H36A H 0.1666 0.2629 0.1486 0.103 Uiso 1 1 calc R . .
H36B H 0.0385 0.2390 0.1183 0.103 Uiso 1 1 calc R . .
C38 C -0.0309(12) 0.0954(13) 0.1793(4) 0.089(3) Uani 1 1 d . . .
H38A H 0.0134 0.1559 0.2039 0.107 Uiso 1 1 calc R . .
H38B H -0.1033 0.1358 0.1693 0.107 Uiso 1 1 calc R . .
C39 C -0.0871(12) -0.0312(12) 0.1938(4) 0.086(3) Uani 1 1 d . . .
H39A H -0.0150 -0.0695 0.2050 0.103 Uiso 1 1 calc R . .
H39B H -0.1276 -0.0931 0.1689 0.103 Uiso 1 1 calc R . .
C40 C -0.1922(13) -0.0144(11) 0.2290(4) 0.090(3) Uani 1 1 d . . .
H40A H -0.1522 0.0452 0.2544 0.108 Uiso 1 1 calc R . .
H40B H -0.2649 0.0241 0.2182 0.108 Uiso 1 1 calc R . .
C41 C -0.2444(12) -0.1461(11) 0.2408(4) 0.087(3) Uani 1 1 d . . .
H41A H -0.2857 -0.2042 0.2153 0.105 Uiso 1 1 calc R . .
H41B H -0.1704 -0.1854 0.2503 0.105 Uiso 1 1 calc R . .
C43 C -0.4015(12) -0.2706(13) 0.2871(4) 0.096(4) Uani 1 1 d . . .
H43A H -0.4401 -0.3268 0.2608 0.116 Uiso 1 1 calc R . .
H43B H -0.3291 -0.3114 0.2969 0.116 Uiso 1 1 calc R . .
C42 C -0.3439(13) -0.1382(13) 0.2759(4) 0.094(4) Uani 1 1 d . . .
H42A H -0.4160 -0.0955 0.2669 0.112 Uiso 1 1 calc R . .
H42B H -0.3014 -0.0827 0.3017 0.112 Uiso 1 1 calc R . .
C44 C -0.5048(13) -0.2691(14) 0.3207(4) 0.101(4) Uani 1 1 d . . .
H44A H -0.5770 -0.2279 0.3110 0.121 Uiso 1 1 calc R . .
H44B H -0.4660 -0.2132 0.3470 0.121 Uiso 1 1 calc R . .
C45 C -0.5622(13) -0.4002(13) 0.3316(5) 0.100(4) Uani 1 1 d . . .
H45A H -0.6014 -0.4557 0.3053 0.121 Uiso 1 1 calc R . .
H45B H -0.4897 -0.4416 0.3411 0.121 Uiso 1 1 calc R . .
C46 C -0.3006(19) -0.311(2) 0.4419(6) 0.146(6) Uani 1 1 d . . .
H46A H -0.3716 -0.2684 0.4322 0.176 Uiso 1 1 calc R . .
H46B H -0.2582 -0.2532 0.4674 0.176 Uiso 1 1 calc R . .
C47 C -0.362(2) -0.437(2) 0.4554(7) 0.178(9) Uani 1 1 d . . .
H47A H -0.4273 -0.4832 0.4339 0.268 Uiso 1 1 calc R . .
H47B H -0.4035 -0.4175 0.4827 0.268 Uiso 1 1 calc R . .
H47C H -0.2941 -0.4910 0.4584 0.268 Uiso 1 1 calc R . .
C48 C -0.2200(14) 0.2845(14) 0.3386(4) 0.101(4) Uani 1 1 d . . .
H48A H -0.1721 0.2090 0.3334 0.121 Uiso 1 1 calc R . .
H48B H -0.1808 0.3427 0.3644 0.121 Uiso 1 1 calc R . .
C49 C -0.3614(15) 0.2369(15) 0.3463(5) 0.108(4) Uani 1 1 d . . .
H49A H -0.4098 0.3122 0.3504 0.130 Uiso 1 1 calc R . .
H49B H -0.3996 0.1766 0.3208 0.130 Uiso 1 1 calc R . .
C50 C -0.3801(18) 0.1686(18) 0.3842(5) 0.131(5) Uani 1 1 d . . .
H50A H -0.3452 0.2309 0.4098 0.157 Uiso 1 1 calc R . .
H50B H -0.3268 0.0970 0.3807 0.157 Uiso 1 1 calc R . .
C51 C -0.6635(15) -0.4001(15) 0.3651(5) 0.110(4) Uani 1 1 d . . .
H51A H -0.6245 -0.3436 0.3912 0.132 Uiso 1 1 calc R . .
H51B H -0.7364 -0.3595 0.3554 0.132 Uiso 1 1 calc R . .
C52 C -0.7195(15) -0.5290(15) 0.3764(5) 0.115(4) Uani 1 1 d . . .
H52A H -0.6459 -0.5697 0.3855 0.138 Uiso 1 1 calc R . .
H52B H -0.7587 -0.5848 0.3501 0.138 Uiso 1 1 calc R . .
C53 C -0.8213(16) -0.5337(18) 0.4104(5) 0.124(5) Uani 1 1 d . . .
H53A H -0.7821 -0.4782 0.4367 0.149 Uiso 1 1 calc R . .
H53B H -0.8949 -0.4930 0.4014 0.149 Uiso 1 1 calc R . .
C54 C -0.5184(19) 0.112(2) 0.3924(7) 0.154(7) Uani 1 1 d . . .
H54A H -0.5511 0.0415 0.3688 0.184 Uiso 1 1 calc R . .
H54B H -0.5751 0.1808 0.3934 0.184 Uiso 1 1 calc R . .
C55 C -0.526(3) 0.057(4) 0.4361(11) 0.226(14) Uani 1 1 d . . .
H55A H -0.4688 -0.0108 0.4355 0.271 Uiso 1 1 calc R . .
H55B H -0.4952 0.1281 0.4600 0.271 Uiso 1 1 calc R . .
C56 C -0.647(4) 0.008(4) 0.4414(13) 0.31(2) Uani 1 1 d . . .
H56A H -0.7055 0.0572 0.4286 0.472 Uiso 1 1 calc R . .
H56B H -0.6627 0.0140 0.4718 0.472 Uiso 1 1 calc R . .
H56C H -0.6626 -0.0831 0.4277 0.472 Uiso 1 1 calc R . .
C57 C -0.8774(17) -0.6637(17) 0.4216(6) 0.133(5) Uani 1 1 d . . .
H57A H -0.9148 -0.7199 0.3952 0.159 Uiso 1 1 calc R . .
H57B H -0.8041 -0.7035 0.4313 0.159 Uiso 1 1 calc R . .
C58 C -0.9804(17) -0.668(2) 0.4546(6) 0.146(7) Uani 1 1 d . . .
H58A H -0.9435 -0.6131 0.4813 0.175 Uiso 1 1 calc R . .
H58B H -1.0543 -0.6290 0.4451 0.175 Uiso 1 1 calc R . .
C59 C -1.033(2) -0.800(2) 0.4644(8) 0.181(9) Uani 1 1 d . . .
H59A H -1.0713 -0.8546 0.4378 0.217 Uiso 1 1 calc R . .
H59B H -0.9587 -0.8401 0.4732 0.217 Uiso 1 1 calc R . .
C60 C -1.131(3) -0.807(3) 0.4969(7) 0.221(12) Uani 1 1 d . . .
H60A H -1.0919 -0.7647 0.5246 0.332 Uiso 1 1 calc R . .
H60B H -1.1642 -0.8986 0.4982 0.332 Uiso 1 1 calc R . .
H60C H -1.2036 -0.7633 0.4899 0.332 Uiso 1 1 calc R . .

loop_
_atom_site_aniso_label
_atom_site_aniso_U_11
_atom_site_aniso_U_22
_atom_site_aniso_U_33
_atom_site_aniso_U_23
_atom_site_aniso_U_13
_atom_site_aniso_U_12
Au1 0.02426(15) 0.03537(16) 0.0768(2) 0.00858(12) 0.00398(12) 0.00561(10)
N3 0.027(3) 0.039(3) 0.069(4) 0.010(3) 0.001(3) 0.003(2)
N2 0.024(3) 0.037(3) 0.069(4) 0.007(3) -0.002(3) 0.010(2)
N4 0.035(3) 0.042(3) 0.083(5) 0.014(3) 0.010(3) 0.008(3)
N1 0.028(3) 0.035(3) 0.064(4) 0.003(3) 0.002(3) 0.009(2)
C2 0.020(3) 0.036(3) 0.056(4) 0.003(3) -0.001(3) 0.005(2)
C6 0.027(4) 0.059(5) 0.081(6) 0.012(4) 0.007(4) 0.012(3)
C1 0.026(3) 0.042(4) 0.076(5) 0.005(4) 0.008(3) 0.001(3)
C3 0.031(4) 0.039(4) 0.075(5) 0.013(4) 0.003(3) 0.000(3)
C5 0.030(4) 0.051(4) 0.083(6) 0.021(4) 0.001(4) 0.010(3)
C4 0.035(4) 0.044(4) 0.072(5) 0.011(4) 0.002(3) 0.010(3)
N5 0.031(3) 0.037(3) 0.094(5) 0.019(3) 0.002(3) -0.002(3)
O2 0.040(3) 0.074(4) 0.132(6) 0.006(4) 0.007(4) 0.024(3)
O1 0.040(3) 0.076(4) 0.136(6) -0.002(4) -0.016(4) 0.011(3)
O3 0.058(4) 0.135(7) 0.095(5) -0.007(5) 0.001(4) 0.028(4)
C7 0.025(3) 0.047(4) 0.094(6) 0.028(4) 0.004(4) 0.014(3)
C8 0.048(5) 0.035(4) 0.116(7) 0.013(4) 0.010(5) 0.018(3)
C11 0.060(6) 0.070(6) 0.084(6) 0.007(5) 0.003(5) 0.029(5)
C10 0.048(5) 0.061(5) 0.093(7) 0.009(5) 0.000(4) 0.024(4)
C9 0.049(5) 0.049(5) 0.094(7) -0.002(4) 0.005(4) 0.023(4)
C13 0.074(7) 0.081(7) 0.097(8) 0.021(6) 0.000(6) 0.022(6)
C12 0.067(6) 0.082(7) 0.081(6) 0.016(5) 0.000(5) 0.024(5)
C14 0.084(8) 0.087(8) 0.090(7) 0.022(6) 0.000(6) 0.019(6)
C15 0.090(8) 0.083(8) 0.108(9) 0.029(7) 0.002(7) 0.024(6)
C16 0.095(9) 0.081(7) 0.103(8) 0.018(6) 0.001(7) 0.019(6)
C17 0.096(9) 0.098(9) 0.106(9) 0.028(7) 0.004(7) 0.026(7)
C18 0.094(9) 0.090(8) 0.111(9) 0.022(7) 0.008(7) 0.032(7)
C19 0.043(4) 0.043(4) 0.086(6) 0.005(4) 0.008(4) 0.027(3)
C22 0.077(6) 0.061(5) 0.071(6) 0.006(4) 0.008(5) 0.029(5)
C20 0.039(4) 0.068(5) 0.094(7) 0.012(5) -0.005(4) 0.029(4)
C21 0.057(5) 0.063(5) 0.067(5) -0.002(4) -0.005(4) 0.030(4)
C23 0.067(6) 0.062(6) 0.092(7) 0.004(5) 0.007(5) 0.026(5)
C24 0.082(7) 0.066(6) 0.076(6) 0.005(5) 0.006(5) 0.025(5)
C25 0.076(7) 0.074(7) 0.096(7) 0.009(6) 0.013(6) 0.024(5)
C28 0.076(7) 0.079(7) 0.100(8) 0.014(6) 0.008(6) 0.023(6)
C27 0.080(7) 0.073(7) 0.104(8) 0.015(6) 0.006(6) 0.016(6)
C26 0.082(7) 0.065(6) 0.098(7) 0.014(5) 0.008(6) 0.030(5)
C32 0.091(9) 0.108(10) 0.122(10) 0.026(8) 0.005(8) 0.022(8)
C33 0.099(10) 0.120(11) 0.114(10) 0.023(8) 0.017(8) 0.015(8)
C30 0.080(8) 0.078(7) 0.113(9) 0.026(6) 0.015(6) 0.019(6)
C34 0.088(9) 0.120(11) 0.132(11) 0.034(9) 0.010(8) 0.006(8)
C29 0.073(7) 0.090(8) 0.104(8) 0.015(6) 0.007(6) 0.029(6)
C31 0.084(8) 0.107(10) 0.117(10) 0.021(8) 0.009(7) 0.029(7)
C35 0.058(6) 0.044(5) 0.130(9) 0.025(5) 0.015(6) 0.000(4)
C37 0.062(6) 0.061(6) 0.107(8) 0.016(5) 0.006(5) 0.002(5)
C36 0.095(8) 0.062(6) 0.099(8) 0.022(6) 0.013(6) -0.002(5)
C38 0.080(8) 0.102(9) 0.092(8) 0.017(7) 0.013(6) 0.036(7)
C39 0.074(7) 0.082(7) 0.104(8) 0.018(6) 0.007(6) 0.017(6)
C40 0.099(9) 0.080(7) 0.087(7) 0.026(6) -0.013(6) -0.008(6)
C41 0.074(7) 0.070(7) 0.114(9) 0.002(6) 0.000(6) 0.015(5)
C43 0.073(7) 0.094(9) 0.122(10) 0.010(7) 0.003(7) 0.023(6)
C42 0.093(9) 0.100(9) 0.090(8) 0.005(7) 0.001(7) 0.036(7)
C44 0.091(9) 0.118(11) 0.101(9) 0.011(8) 0.006(7) 0.045(8)
C45 0.080(8) 0.092(9) 0.132(11) 0.017(8) 0.005(7) 0.024(7)
C46 0.126(14) 0.179(19) 0.142(14) 0.043(13) 0.036(11) 0.031(13)
C47 0.152(18) 0.19(2) 0.20(2) 0.087(18) 0.038(15) 0.004(16)
C48 0.096(9) 0.105(10) 0.110(9) 0.032(8) 0.008(7) 0.030(7)
C49 0.104(11) 0.109(10) 0.119(10) 0.021(8) 0.012(8) 0.035(8)
C50 0.122(14) 0.150(15) 0.131(12) 0.028(11) 0.017(10) 0.045(11)
C51 0.104(10) 0.121(12) 0.112(10) 0.012(8) 0.011(8) 0.046(9)
C52 0.095(10) 0.103(11) 0.147(12) 0.012(9) 0.001(9) 0.027(8)
C53 0.111(12) 0.160(16) 0.106(10) 0.008(10) 0.021(9) 0.051(11)
C54 0.131(16) 0.168(18) 0.182(18) 0.064(15) 0.045(13) 0.049(13)
C55 0.16(2) 0.28(4) 0.27(3) 0.13(3) 0.05(2) 0.02(2)
C56 0.25(4) 0.42(6) 0.33(5) 0.17(5) 0.06(4) 0.12(5)
C57 0.116(13) 0.110(12) 0.174(16) 0.024(11) 0.017(11) 0.022(10)
C58 0.089(11) 0.21(2) 0.134(13) 0.022(13) 0.028(10) 0.021(12)
C59 0.146(18) 0.160(19) 0.21(2) 0.001(17) 0.048(17) -0.023(15)
C60 0.21(3) 0.27(3) 0.18(2) 0.05(2) 0.09(2) 0.03(2)

loop_
_atom_type_symbol
_atom_type_description
_atom_type_scat_dispersion_real
_atom_type_scat_dispersion_imag
_atom_type_scat_source
C C 0.0033 0.0016 'International Tables Vol C Tables 4.2.6.8 and 6.1.1.4'
H H 0.0000 0.0000 'International Tables Vol C Tables 4.2.6.8 and 6.1.1.4'
N N 0.0061 0.0033 'International Tables Vol C Tables 4.2.6.8 and 6.1.1.4'
O O 0.0106 0.0060 'International Tables Vol C Tables 4.2.6.8 and 6.1.1.4'
Au Au -2.0133 8.8022 'International Tables Vol C Tables 4.2.6.8 and 6.1.1.4'

loop_
_geom_angle_atom_site_label_1
_geom_angle_atom_site_label_2
_geom_angle_atom_site_label_3
_geom_angle
_geom_angle_site_symmetry_1
_geom_angle_site_symmetry_3
_geom_angle_publ_flag
C2 Au1 N3 178.1(2) . . ?
C5 N3 C4 106.8(6) . . ?
C5 N3 Au1 128.1(5) . . ?
C4 N3 Au1 125.1(5) . . ?
C2 N2 C3 110.4(5) . . ?
C2 N2 C7 126.3(6) . . ?
C3 N2 C7 123.1(6) . . ?
C5 N4 C6 107.0(6) . . ?
C5 N4 C35 127.5(7) . . ?
C6 N4 C35 125.1(7) . . ?
C2 N1 C1 110.2(6) . . ?
C2 N1 C19 126.1(6) . . ?
C1 N1 C19 123.6(6) . . ?
N2 C2 N1 105.6(6) . . ?
N2 C2 Au1 127.0(5) . . ?
N1 C2 Au1 127.3(5) . . ?
C4 C6 N4 106.8(7) . . ?
C4 C6 H6 126.6 . . ?
N4 C6 H6 126.6 . . ?
C3 C1 N1 106.5(6) . . ?
C3 C1 H1 126.7 . . ?
N1 C1 H1 126.7 . . ?
C1 C3 N2 107.3(6) . . ?
C1 C3 H3 126.4 . . ?
N2 C3 H3 126.4 . . ?
N3 C5 N4 110.7(6) . . ?
N3 C5 H5 124.7 . . ?
N4 C5 H5 124.7 . . ?
C6 C4 N3 108.7(7) . . ?
C6 C4 H4 125.7 . . ?
N3 C4 H4 125.7 . . ?
O3 N5 O2 120.1(8) . . ?
O3 N5 O1 119.9(7) . . ?
O2 N5 O1 120.0(8) . . ?
N2 C7 C8 110.8(7) . . ?
N2 C7 H7A 109.5 . . ?
C8 C7 H7A 109.5 . . ?
N2 C7 H7B 109.5 . . ?
C8 C7 H7B 109.5 . . ?
H7A C7 H7B 108.1 . . ?
C7 C8 C9 115.3(6) . . ?
C7 C8 H8A 108.4 . . ?
C9 C8 H8A 108.4 . . ?
C7 C8 H8B 108.4 . . ?
C9 C8 H8B 108.4 . . ?
H8A C8 H8B 107.5 . . ?
C12 C11 C10 113.3(8) . . ?
C12 C11 H11A 108.9 . . ?
C10 C11 H11A 108.9 . . ?
C12 C11 H11B 108.9 . . ?
C10 C11 H11B 108.9 . . ?
H11A C11 H11B 107.7 . . ?
C9 C10 C11 112.7(8) . . ?
C9 C10 H10A 109.1 . . ?
C11 C10 H10A 109.1 . . ?
C9 C10 H10B 109.1 . . ?
C11 C10 H10B 109.1 . . ?
H10A C10 H10B 107.8 . . ?
C8 C9 C10 114.1(8) . . ?
C8 C9 H9A 108.7 . . ?
C10 C9 H9A 108.7 . . ?
C8 C9 H9B 108.7 . . ?
C10 C9 H9B 108.7 . . ?
H9A C9 H9B 107.6 . . ?
C12 C13 C14 113.5(9) . . ?
C12 C13 H13A 108.9 . . ?
C14 C13 H13A 108.9 . . ?
C12 C13 H13B 108.9 . . ?
C14 C13 H13B 108.9 . . ?
H13A C13 H13B 107.7 . . ?
C13 C12 C11 114.3(9) . . ?
C13 C12 H12A 108.7 . . ?
C11 C12 H12A 108.7 . . ?
C13 C12 H12B 108.7 . . ?
C11 C12 H12B 108.7 . . ?
H12A C12 H12B 107.6 . . ?
C15 C14 C13 116.2(10) . . ?
C15 C14 H14A 108.2 . . ?
C13 C14 H14A 108.2 . . ?
C15 C14 H14B 108.2 . . ?
C13 C14 H14B 108.2 . . ?
H14A C14 H14B 107.4 . . ?
C14 C15 C16 114.8(10) . . ?
C14 C15 H15A 108.6 . . ?
C16 C15 H15A 108.6 . . ?
C14 C15 H15B 108.6 . . ?
C16 C15 H15B 108.6 . . ?
H15A C15 H15B 107.6 . . ?
C15 C16 C17 114.2(11) . . ?
C15 C16 H16A 108.7 . . ?
C17 C16 H16A 108.7 . . ?
C15 C16 H16B 108.7 . . ?
C17 C16 H16B 108.7 . . ?
H16A C16 H16B 107.6 . . ?
C16 C17 C18 113.7(11) . . ?
C16 C17 H17A 108.8 . . ?
C18 C17 H17A 108.8 . . ?
C16 C17 H17B 108.8 . . ?
C18 C17 H17B 108.8 . . ?
H17A C17 H17B 107.7 . . ?
C48 C18 C17 112.6(11) . . ?
C48 C18 H18A 109.1 . . ?
C17 C18 H18A 109.1 . . ?
C48 C18 H18B 109.1 . . ?
C17 C18 H18B 109.1 . . ?
H18A C18 H18B 107.8 . . ?
N1 C19 C20 111.5(6) . . ?
N1 C19 H19A 109.3 . . ?
C20 C19 H19A 109.3 . . ?
N1 C19 H19B 109.3 . . ?
C20 C19 H19B 109.3 . . ?
H19A C19 H19B 108.0 . . ?
C21 C22 C23 113.0(7) . . ?
C21 C22 H22A 109.0 . . ?
C23 C22 H22A 109.0 . . ?
C21 C22 H22B 109.0 . . ?
C23 C22 H22B 109.0 . . ?
H22A C22 H22B 107.8 . . ?
C21 C20 C19 114.8(7) . . ?
C21 C20 H20A 108.6 . . ?
C19 C20 H20A 108.6 . . ?
C21 C20 H20B 108.6 . . ?
C19 C20 H20B 108.6 . . ?
H20A C20 H20B 107.5 . . ?
C22 C21 C20 114.6(7) . . ?
C22 C21 H21A 108.6 . . ?
C20 C21 H21A 108.6 . . ?
C22 C21 H21B 108.6 . . ?
C20 C21 H21B 108.6 . . ?
H21A C21 H21B 107.6 . . ?
C24 C23 C22 114.5(8) . . ?
C24 C23 H23A 108.6 . . ?
C22 C23 H23A 108.6 . . ?
C24 C23 H23B 108.6 . . ?
C22 C23 H23B 108.6 . . ?
H23A C23 H23B 107.6 . . ?
C23 C24 C25 114.9(8) . . ?
C23 C24 H24A 108.5 . . ?
C25 C24 H24A 108.5 . . ?
C23 C24 H24B 108.5 . . ?
C25 C24 H24B 108.5 . . ?
H24A C24 H24B 107.5 . . ?
C26 C25 C24 116.3(9) . . ?
C26 C25 H25A 108.2 . . ?
C24 C25 H25A 108.2 . . ?
C26 C25 H25B 108.2 . . ?
C24 C25 H25B 108.2 . . ?
H25A C25 H25B 107.4 . . ?
C29 C28 C27 114.9(9) . . ?
C29 C28 H28A 108.5 . . ?
C27 C28 H28A 108.5 . . ?
C29 C28 H28B 108.5 . . ?
C27 C28 H28B 108.5 . . ?
H28A C28 H28B 107.5 . . ?
C26 C27 C28 115.6(9) . . ?
C26 C27 H27A 108.4 . . ?
C28 C27 H27A 108.4 . . ?
C26 C27 H27B 108.4 . . ?
C28 C27 H27B 108.4 . . ?
H27A C27 H27B 107.4 . . ?
C25 C26 C27 115.4(9) . . ?
C25 C26 H26A 108.4 . . ?
C27 C26 H26A 108.4 . . ?
C25 C26 H26B 108.4 . . ?
C27 C26 H26B 108.4 . . ?
H26A C26 H26B 107.5 . . ?
C31 C32 C33 112.7(12) . . ?
C31 C32 H32A 109.0 . . ?
C33 C32 H32A 109.0 . . ?
C31 C32 H32B 109.0 . . ?
C33 C32 H32B 109.0 . . ?
H32A C32 H32B 107.8 . . ?
C32 C33 C34 113.6(13) . . ?
C32 C33 H33A 108.8 . . ?
C34 C33 H33A 108.8 . . ?
C32 C33 H33B 108.8 . . ?
C34 C33 H33B 108.8 . . ?
H33A C33 H33B 107.7 . . ?
C31 C30 C29 113.8(10) . . ?
C31 C30 H30A 108.8 . . ?
C29 C30 H30A 108.8 . . ?
C31 C30 H30B 108.8 . . ?
C29 C30 H30B 108.8 . . ?
H30A C30 H30B 107.7 . . ?
C46 C34 C33 115.0(15) . . ?
C46 C34 H34A 108.5 . . ?
C33 C34 H34A 108.5 . . ?
C46 C34 H34B 108.5 . . ?
C33 C34 H34B 108.5 . . ?
H34A C34 H34B 107.5 . . ?
C28 C29 C30 115.8(10) . . ?
C28 C29 H29A 108.3 . . ?
C30 C29 H29A 108.3 . . ?
C28 C29 H29B 108.3 . . ?
C30 C29 H29B 108.3 . . ?
H29A C29 H29B 107.4 . . ?
C30 C31 C32 114.8(11) . . ?
C30 C31 H31A 108.6 . . ?
C32 C31 H31A 108.6 . . ?
C30 C31 H31B 108.6 . . ?
C32 C31 H31B 108.6 . . ?
H31A C31 H31B 107.5 . . ?
N4 C35 C36 110.9(8) . . ?
N4 C35 H35A 109.5 . . ?
C36 C35 H35A 109.5 . . ?
N4 C35 H35B 109.5 . . ?
C36 C35 H35B 109.5 . . ?
H35A C35 H35B 108.1 . . ?
C36 C37 C38 113.5(10) . . ?
C36 C37 H37A 108.9 . . ?
C38 C37 H37A 108.9 . . ?
C36 C37 H37B 108.9 . . ?
C38 C37 H37B 108.9 . . ?
H37A C37 H37B 107.7 . . ?
C37 C36 C35 112.2(9) . . ?
C37 C36 H36A 109.2 . . ?
C35 C36 H36A 109.2 . . ?
C37 C36 H36B 109.2 . . ?
C35 C36 H36B 109.2 . . ?
H36A C36 H36B 107.9 . . ?
C39 C38 C37 113.2(10) . . ?
C39 C38 H38A 108.9 . . ?
C37 C38 H38A 108.9 . . ?
C39 C38 H38B 108.9 . . ?
C37 C38 H38B 108.9 . . ?
H38A C38 H38B 107.8 . . ?
C38 C39 C40 113.6(10) . . ?
C38 C39 H39A 108.9 . . ?
C40 C39 H39A 108.9 . . ?
C38 C39 H39B 108.9 . . ?
C40 C39 H39B 108.9 . . ?
H39A C39 H39B 107.7 . . ?
C41 C40 C39 109.7(10) . . ?
C41 C40 H40A 109.7 . . ?
C39 C40 H40A 109.7 . . ?
C41 C40 H40B 109.7 . . ?
C39 C40 H40B 109.7 . . ?
H40A C40 H40B 108.2 . . ?
C42 C41 C40 113.2(10) . . ?
C42 C41 H41A 108.9 . . ?
C40 C41 H41A 108.9 . . ?
C42 C41 H41B 108.9 . . ?
C40 C41 H41B 108.9 . . ?
H41A C41 H41B 107.7 . . ?
C44 C43 C42 116.2(11) . . ?
C44 C43 H43A 108.2 . . ?
C42 C43 H43A 108.2 . . ?
C44 C43 H43B 108.2 . . ?
C42 C43 H43B 108.2 . . ?
H43A C43 H43B 107.4 . . ?
C41 C42 C43 114.0(10) . . ?
C41 C42 H42A 108.8 . . ?
C43 C42 H42A 108.8 . . ?
C41 C42 H42B 108.8 . . ?
C43 C42 H42B 108.8 . . ?
H42A C42 H42B 107.7 . . ?
C43 C44 C45 116.2(11) . . ?
C43 C44 H44A 108.2 . . ?
C45 C44 H44A 108.2 . . ?
C43 C44 H44B 108.2 . . ?
C45 C44 H44B 108.2 . . ?
H44A C44 H44B 107.4 . . ?
C51 C45 C44 116.8(12) . . ?
C51 C45 H45A 108.1 . . ?
C44 C45 H45A 108.1 . . ?
C51 C45 H45B 108.1 . . ?
C44 C45 H45B 108.1 . . ?
H45A C45 H45B 107.3 . . ?
C34 C46 C47 117.5(18) . . ?
C34 C46 H46A 107.9 . . ?
C47 C46 H46A 107.9 . . ?
C34 C46 H46B 107.9 . . ?
C47 C46 H46B 107.9 . . ?
H46A C46 H46B 107.2 . . ?
C46 C47 H47A 109.5 . . ?
C46 C47 H47B 109.5 . . ?
H47A C47 H47B 109.5 . . ?
C46 C47 H47C 109.5 . . ?
H47A C47 H47C 109.5 . . ?
H47B C47 H47C 109.5 . . ?
C49 C48 C18 113.0(11) . . ?
C49 C48 H48A 109.0 . . ?
C18 C48 H48A 109.0 . . ?
C49 C48 H48B 109.0 . . ?
C18 C48 H48B 109.0 . . ?
H48A C48 H48B 107.8 . . ?
C50 C49 C48 113.7(13) . . ?
C50 C49 H49A 108.8 . . ?
C48 C49 H49A 108.8 . . ?
C50 C49 H49B 108.8 . . ?
C48 C49 H49B 108.8 . . ?
H49A C49 H49B 107.7 . . ?
C49 C50 C54 116.4(15) . . ?
C49 C50 H50A 108.2 . . ?
C54 C50 H50A 108.2 . . ?
C49 C50 H50B 108.2 . . ?
C54 C50 H50B 108.2 . . ?
H50A C50 H50B 107.3 . . ?
C52 C51 C45 117.1(12) . . ?
C52 C51 H51A 108.0 . . ?
C45 C51 H51A 108.0 . . ?
C52 C51 H51B 108.0 . . ?
C45 C51 H51B 108.0 . . ?
H51A C51 H51B 107.3 . . ?
C51 C52 C53 119.1(13) . . ?
C51 C52 H52A 107.5 . . ?
C53 C52 H52A 107.5 . . ?
C51 C52 H52B 107.5 . . ?
C53 C52 H52B 107.5 . . ?
H52A C52 H52B 107.0 . . ?
C57 C53 C52 118.8(14) . . ?
C57 C53 H53A 107.6 . . ?
C52 C53 H53A 107.6 . . ?
C57 C53 H53B 107.6 . . ?
C52 C53 H53B 107.6 . . ?
H53A C53 H53B 107.0 . . ?
C50 C54 C55 110.9(19) . . ?
C50 C54 H54A 109.5 . . ?
C55 C54 H54A 109.4 . . ?
C50 C54 H54B 109.5 . . ?
C55 C54 H54B 109.5 . . ?
H54A C54 H54B 108.1 . . ?
C56 C55 C54 108(3) . . ?
C56 C55 H55A 110.1 . . ?
C54 C55 H55A 110.0 . . ?
C56 C55 H55B 109.9 . . ?
C54 C55 H55B 110.0 . . ?
H55A C55 H55B 108.4 . . ?
C55 C56 H56A 109.5 . . ?
C55 C56 H56B 109.5 . . ?
H56A C56 H56B 109.5 . . ?
C55 C56 H56C 109.4 . . ?
H56A C56 H56C 109.5 . . ?
H56B C56 H56C 109.5 . . ?
C58 C57 C53 118.7(16) . . ?
C58 C57 H57A 107.6 . . ?
C53 C57 H57A 107.6 . . ?
C58 C57 H57B 107.6 . . ?
C53 C57 H57B 107.6 . . ?
H57A C57 H57B 107.1 . . ?
C59 C58 C57 116.5(18) . . ?
C59 C58 H58A 108.2 . . ?
C57 C58 H58A 108.2 . . ?
C59 C58 H58B 108.2 . . ?
C57 C58 H58B 108.2 . . ?
H58A C58 H58B 107.3 . . ?
C60 C59 C58 118(2) . . ?
C60 C59 H59A 107.9 . . ?
C58 C59 H59A 107.9 . . ?
C60 C59 H59B 107.9 . . ?
C58 C59 H59B 107.9 . . ?
H59A C59 H59B 107.2 . . ?
C59 C60 H60A 109.5 . . ?
C59 C60 H60B 109.5 . . ?
H60A C60 H60B 109.5 . . ?
C59 C60 H60C 109.5 . . ?
H60A C60 H60C 109.5 . . ?
H60B C60 H60C 109.5 . . ?

loop_
_geom_bond_atom_site_label_1
_geom_bond_atom_site_label_2
_geom_bond_distance
_geom_bond_site_symmetry_2
_geom_bond_publ_flag
Au1 C2 1.980(6) . ?
Au1 N3 2.041(6) . ?
N3 C5 1.298(10) . ?
N3 C4 1.373(9) . ?
N2 C2 1.340(9) . ?
N2 C3 1.380(9) . ?
N2 C7 1.468(8) . ?
N4 C5 1.339(10) . ?
N4 C6 1.366(10) . ?
N4 C35 1.472(10) . ?
N1 C2 1.343(8) . ?
N1 C1 1.390(9) . ?
N1 C19 1.456(9) . ?
C6 C4 1.333(11) . ?
C6 H6 0.9300 . ?
C1 C3 1.333(11) . ?
C1 H1 0.9300 . ?
C3 H3 0.9300 . ?
C5 H5 0.9300 . ?
C4 H4 0.9300 . ?
N5 O3 1.229(10) . ?
N5 O2 1.229(9) . ?
N5 O1 1.250(9) . ?
C7 C8 1.502(12) . ?
C7 H7A 0.9700 . ?
C7 H7B 0.9700 . ?
C8 C9 1.526(13) . ?
C8 H8A 0.9700 . ?
C8 H8B 0.9700 . ?
C11 C12 1.526(14) . ?
C11 C10 1.501(13) . ?
C11 H11A 0.9700 . ?
C11 H11B 0.9700 . ?
C10 C9 1.508(12) . ?
C10 H10A 0.9700 . ?
C10 H10B 0.9700 . ?
C9 H9A 0.9700 . ?
C9 H9B 0.9700 . ?
C13 C12 1.485(14) . ?
C13 C14 1.509(15) . ?
C13 H13A 0.9700 . ?
C13 H13B 0.9700 . ?
C12 H12A 0.9700 . ?
C12 H12B 0.9700 . ?
C14 C15 1.497(15) . ?
C14 H14A 0.9700 . ?
C14 H14B 0.9700 . ?
C15 C16 1.503(17) . ?
C15 H15A 0.9700 . ?
C15 H15B 0.9700 . ?
C16 C17 1.508(16) . ?
C16 H16A 0.9700 . ?
C16 H16B 0.9700 . ?
C17 C18 1.547(17) . ?
C17 H17A 0.9700 . ?
C17 H17B 0.9700 . ?
C18 C48 1.500(16) . ?
C18 H18A 0.9700 . ?
C18 H18B 0.9700 . ?
C19 C20 1.516(12) . ?
C19 H19A 0.9700 . ?
C19 H19B 0.9700 . ?
C22 C21 1.503(13) . ?
C22 C23 1.522(13) . ?
C22 H22A 0.9700 . ?
C22 H22B 0.9700 . ?
C20 C21 1.517(12) . ?
C20 H20A 0.9700 . ?
C20 H20B 0.9700 . ?
C21 H21A 0.9700 . ?
C21 H21B 0.9700 . ?
C23 C24 1.504(14) . ?
C23 H23A 0.9700 . ?
C23 H23B 0.9700 . ?
C24 C25 1.513(14) . ?
C24 H24A 0.9700 . ?
C24 H24B 0.9700 . ?
C25 C26 1.480(14) . ?
C25 H25A 0.9700 . ?
C25 H25B 0.9700 . ?
C28 C29 1.505(15) . ?
C28 C27 1.511(15) . ?
C28 H28A 0.9700 . ?
C28 H28B 0.9700 . ?
C27 C26 1.508(15) . ?
C27 H27A 0.9700 . ?
C27 H27B 0.9700 . ?
C26 H26A 0.9700 . ?
C26 H26B 0.9700 . ?
C32 C31 1.510(18) . ?
C32 C33 1.518(18) . ?
C32 H32A 0.9700 . ?
C32 H32B 0.9700 . ?
C33 C34 1.531(19) . ?
C33 H33A 0.9700 . ?
C33 H33B 0.9700 . ?
C30 C31 1.485(16) . ?
C30 C29 1.504(15) . ?
C30 H30A 0.9700 . ?
C30 H30B 0.9700 . ?
C34 C46 1.47(2) . ?
C34 H34A 0.9700 . ?
C34 H34B 0.9700 . ?
C29 H29A 0.9700 . ?
C29 H29B 0.9700 . ?
C31 H31A 0.9700 . ?
C31 H31B 0.9700 . ?
C35 C36 1.551(15) . ?
C35 H35A 0.9700 . ?
C35 H35B 0.9700 . ?
C37 C36 1.474(13) . ?
C37 C38 1.519(15) . ?
C37 H37A 0.9700 . ?
C37 H37B 0.9700 . ?
C36 H36A 0.9700 . ?
C36 H36B 0.9700 . ?
C38 C39 1.487(16) . ?
C38 H38A 0.9700 . ?
C38 H38B 0.9700 . ?
C39 C40 1.546(16) . ?
C39 H39A 0.9700 . ?
C39 H39B 0.9700 . ?
C40 C41 1.490(15) . ?
C40 H40A 0.9700 . ?
C40 H40B 0.9700 . ?
C41 C42 1.498(16) . ?
C41 H41A 0.9700 . ?
C41 H41B 0.9700 . ?
C43 C44 1.491(17) . ?
C43 C42 1.501(17) . ?
C43 H43A 0.9700 . ?
C43 H43B 0.9700 . ?
C42 H42A 0.9700 . ?
C42 H42B 0.9700 . ?
C44 C45 1.486(17) . ?
C44 H44A 0.9700 . ?
C44 H44B 0.9700 . ?
C45 C51 1.472(17) . ?
C45 H45A 0.9700 . ?
C45 H45B 0.9700 . ?
C46 C47 1.48(2) . ?
C46 H46A 0.9700 . ?
C46 H46B 0.9700 . ?
C47 H47A 0.9600 . ?
C47 H47B 0.9600 . ?
C47 H47C 0.9600 . ?
C48 C49 1.483(18) . ?
C48 H48A 0.9700 . ?
C48 H48B 0.9700 . ?
C49 C50 1.48(2) . ?
C49 H49A 0.9700 . ?
C49 H49B 0.9700 . ?
C50 C54 1.48(2) . ?
C50 H50A 0.9700 . ?
C50 H50B 0.9700 . ?
C51 C52 1.468(19) . ?
C51 H51A 0.9700 . ?
C51 H51B 0.9700 . ?
C52 C53 1.491(19) . ?
C52 H52A 0.9700 . ?
C52 H52B 0.9700 . ?
C53 C57 1.47(2) . ?
C53 H53A 0.9700 . ?
C53 H53B 0.9700 . ?
C54 C55 1.56(3) . ?
C54 H54A 0.9700 . ?
C54 H54B 0.9700 . ?
C55 C56 1.28(4) . ?
C55 H55A 0.9700 . ?
C55 H55B 0.9700 . ?
C56 H56A 0.9600 . ?
C56 H56B 0.9600 . ?
C56 H56C 0.9600 . ?
C57 C58 1.48(2) . ?
C57 H57A 0.9700 . ?
C57 H57B 0.9700 . ?
C58 C59 1.47(3) . ?
C58 H58A 0.9700 . ?
C58 H58B 0.9700 . ?
C59 C60 1.43(2) . ?
C59 H59A 0.9700 . ?
C59 H59B 0.9700 . ?
C60 H60A 0.9600 . ?
C60 H60B 0.9600 . ?
C60 H60C 0.9600 . ?
